data_4111415
loop_
_publ_author_name
'Nathaniel L. Rosi'
'Jaheon Kim'
'Mohamed Eddaoudi'
'Banglin Chen'
'Michael O'Keeffe'
'Omar M. Yaghi'

_publ_contact_author_address
;
Department of Chemistry
930 N. University Ave.
Ann Arbor, MI 48109-1055
USA
;
_publ_contact_author_email oyaghi@umich.edu
_publ_contact_author_fax '+1 734 763 2307'
_publ_contact_author_name 'Professor Omar M. Yaghi'
_publ_contact_author_phone '+1 734 615 2146'
_publ_section_title
;
 Rod Packings and Metal-Organic Frameworks Constructed from Rod-Shaped
 Secondary Building Units
;
_journal_name_full 'Journal of the American Chemical Society'
_journal_page_first 1504
_journal_page_last 1518
_journal_paper_doi 10.1021/ja045123o
_journal_volume 127
_journal_year 2005
_chemical_formula_moiety 'C2.75 H Co0.25 N0.25 O1.25'
_chemical_formula_sum 'C2.75 H Co0.25 N0.25 O1.25'
_chemical_formula_weight 72.27
_chemical_name_systematic
; 
 ? 
;
_space_group_IT_number 74
_symmetry_cell_setting orthorhombic
_symmetry_space_group_name_Hall '-I 2b 2'
_symmetry_space_group_name_H-M 'I m m a'
_atom_sites_solution_hydrogens geom
_atom_sites_solution_primary direct
_atom_sites_solution_secondary difmap
_audit_creation_method SHELXL-97
_cell_angle_alpha 90.00
_cell_angle_beta 90.00
_cell_angle_gamma 90.00
_cell_formula_units_Z 16
_cell_length_a 19.2301(16)
_cell_length_b 7.2386(6)
_cell_length_c 8.8481(7)
_cell_measurement_temperature 298(2)
_cell_volume 1231.65(17)
_computing_cell_refinement 'Bruker SMART'
_computing_data_collection 'Bruker SMART'
_computing_data_reduction 'Bruker SAINT'
_computing_molecular_graphics 'Bruker XP'
_computing_publication_material 'Bruker XCIF'
_computing_structure_refinement 'SHELXL-97 (Sheldrick, 1997)'
_computing_structure_solution 'SHELXS-97 (Sheldrick, 1990)'
_diffrn_ambient_temperature 298(2)
_diffrn_measured_fraction_theta_full 0.990
_diffrn_measured_fraction_theta_max 0.990
_diffrn_measurement_device_type 'Bruker SAMRT APEX'
_diffrn_measurement_method 'omega scan'
_diffrn_radiation_monochromator graphite
_diffrn_radiation_source 'fine-focus sealed tube'
_diffrn_radiation_type MoK\a
_diffrn_radiation_wavelength 0.71073
_diffrn_reflns_av_R_equivalents 0.0611
_diffrn_reflns_av_sigmaI/netI 0.0340
_diffrn_reflns_limit_h_max 24
_diffrn_reflns_limit_h_min -21
_diffrn_reflns_limit_k_max 9
_diffrn_reflns_limit_k_min -9
_diffrn_reflns_limit_l_max 10
_diffrn_reflns_limit_l_min -11
_diffrn_reflns_number 3572
_diffrn_reflns_theta_full 27.53
_diffrn_reflns_theta_max 27.53
_diffrn_reflns_theta_min 2.12
_diffrn_standards_decay_% none
_exptl_absorpt_coefficient_mu 1.403
_exptl_absorpt_correction_type none
_exptl_crystal_colour pink
_exptl_crystal_density_diffrn 1.559
_exptl_crystal_description block
_exptl_crystal_F_000 576
_exptl_crystal_size_max 0.20
_exptl_crystal_size_mid 0.16
_exptl_crystal_size_min 0.10
_refine_diff_density_max 0.620
_refine_diff_density_min -0.446
_refine_diff_density_rms 0.098
_refine_ls_extinction_coef none
_refine_ls_extinction_expression Fc^*^=kFc[1+0.001xFc^2^\l^3^/sin(2\q)]^-1/4^
_refine_ls_extinction_method SHELXL
_refine_ls_goodness_of_fit_ref 1.105
_refine_ls_hydrogen_treatment mixed
_refine_ls_matrix_type full
_refine_ls_number_parameters 62
_refine_ls_number_reflns 792
_refine_ls_number_restraints 0
_refine_ls_restrained_S_all 1.105
_refine_ls_R_factor_all 0.0364
_refine_ls_R_factor_gt 0.0329
_refine_ls_shift/su_max 3.083
_refine_ls_shift/su_mean 0.050
_refine_ls_structure_factor_coef Fsqd
_refine_ls_weighting_details 'calc w=1/[\s^2^(Fo^2^)+(0.0617P)^2^+0.0000P] where P=(Fo^2^+2Fc^2^)/3'
_refine_ls_weighting_scheme calc
_refine_ls_wR_factor_gt 0.0877
_refine_ls_wR_factor_ref 0.0896
_reflns_number_gt 697
_reflns_number_total 792
_reflns_threshold_expression >2sigma(I)
_cod_data_source_file ja045123o_s3.cif
_cod_data_source_block MOF-71
_cod_database_code 4111415

loop_
_symmetry_equiv_pos_as_xyz
'x, y, z'
'-x, -y+1/2, z'
'-x, y+1/2, -z'
'x, -y, -z'
'x+1/2, y+1/2, z+1/2'
'-x+1/2, -y+1, z+1/2'
'-x+1/2, y+1, -z+1/2'
'x+1/2, -y+1/2, -z+1/2'
'-x, -y, -z'
'x, y-1/2, -z'
'x, -y-1/2, z'
'-x, y, z'
'-x+1/2, -y+1/2, -z+1/2'
'x+1/2, y, -z+1/2'
'x+1/2, -y, z+1/2'
'-x+1/2, y+1/2, z+1/2'

loop_
_atom_site_label
_atom_site_type_symbol
_atom_site_fract_x
_atom_site_fract_y
_atom_site_fract_z
_atom_site_U_iso_or_equiv
_atom_site_adp_type
_atom_site_occupancy
_atom_site_symmetry_multiplicity
_atom_site_calc_flag
_atom_site_refinement_flags
Co1 Co 0.5000 0.0000 0.5000 0.0168(2) Uani 1 4 d S
O1 O 0.42216(6) 0.09615(16) 0.63525(15) 0.0358(4) Uani 1 1 d .
O2 O 0.5000 0.2500 0.3625(3) 0.0283(5) Uani 1 4 d S
C1 C 0.39424(12) 0.2500 0.6526(3) 0.0267(5) Uani 1 2 d S
C2 C 0.31931(12) 0.2500 0.7037(3) 0.0301(6) Uani 1 2 d S
C3 C 0.28412(9) 0.0862(3) 0.7262(3) 0.0534(7) Uani 1 1 d .
H3 H 0.3067 -0.0255 0.7091 0.064 Uiso 1 1 calc R
N1 N 0.5000 0.2500 0.1073(4) 0.0532(11) Uani 1 4 d S
C4 C 0.4739(3) 0.2500 0.2366(6) 0.0358(12) Uani 0.50 2 d SP
C5 C 0.4170(5) 0.2500 0.1031(9) 0.070(2) Uani 0.50 2 d SP
C6 C 0.4685(6) 0.2500 -0.0371(9) 0.082(4) Uani 0.50 2 d SP

loop_
_atom_site_aniso_label
_atom_site_aniso_U_11
_atom_site_aniso_U_22
_atom_site_aniso_U_33
_atom_site_aniso_U_23
_atom_site_aniso_U_13
_atom_site_aniso_U_12
Co1 0.0122(3) 0.0150(3) 0.0233(3) -0.00094(13) 0.000 0.000
O1 0.0266(6) 0.0267(7) 0.0540(8) 0.0002(6) 0.0200(5) 0.0036(5)
O2 0.0455(14) 0.0161(11) 0.0232(11) 0.000 0.000 0.000
C1 0.0201(10) 0.0261(12) 0.0337(12) 0.000 0.0104(9) 0.000
C2 0.0226(11) 0.0247(12) 0.0431(14) 0.000 0.0153(10) 0.000
C3 0.0307(11) 0.0217(10) 0.1077(19) -0.0036(11) 0.0294(11) 0.0033(7)
N1 0.106(4) 0.0272(17) 0.0266(17) 0.000 0.000 0.000
C4 0.054(3) 0.017(2) 0.036(3) 0.000 -0.008(2) 0.000
C5 0.077(6) 0.075(5) 0.058(4) 0.000 -0.029(4) 0.000
C6 0.156(12) 0.056(5) 0.034(3) 0.000 -0.019(5) 0.000

loop_
_atom_type_symbol
_atom_type_description
_atom_type_scat_dispersion_real
_atom_type_scat_dispersion_imag
_atom_type_scat_source
C C 0.0033 0.0016 'International Tables Vol C Tables 4.2.6.8 and 6.1.1.4'
H H 0.0000 0.0000 'International Tables Vol C Tables 4.2.6.8 and 6.1.1.4'
N N 0.0061 0.0033 'International Tables Vol C Tables 4.2.6.8 and 6.1.1.4'
O O 0.0106 0.0060 'International Tables Vol C Tables 4.2.6.8 and 6.1.1.4'
Co Co 0.3494 0.9721 'International Tables Vol C Tables 4.2.6.8 and 6.1.1.4'

loop_
_geom_angle_atom_site_label_1
_geom_angle_atom_site_label_2
_geom_angle_atom_site_label_3
_geom_angle
_geom_angle_site_symmetry_1
_geom_angle_site_symmetry_3
O1 Co1 O1 180.00(4) 12_655 4_556
O1 Co1 O1 94.47(8) 12_655 .
O1 Co1 O1 85.53(8) 4_556 .
O1 Co1 O1 85.53(8) 12_655 9_656
O1 Co1 O1 94.47(8) 4_556 9_656
O1 Co1 O1 180.0 . 9_656
O1 Co1 O2 87.47(5) 12_655 9_656
O1 Co1 O2 92.53(5) 4_556 9_656
O1 Co1 O2 87.47(5) . 9_656
O1 Co1 O2 92.53(5) 9_656 9_656
O1 Co1 O2 92.53(5) 12_655 .
O1 Co1 O2 87.47(5) 4_556 .
O1 Co1 O2 92.53(5) . .
O1 Co1 O2 87.47(5) 9_656 .
O2 Co1 O2 180.0 9_656 .
C1 O1 Co1 133.93(12) . .
C4 O2 C4 48.6(6) . 2_655
C4 O2 Co1 120.57(8) . 2_655
C4 O2 Co1 120.57(8) 2_655 2_655
C4 O2 Co1 120.57(8) . .
C4 O2 Co1 120.57(8) 2_655 .
Co1 O2 Co1 112.18(10) 2_655 .
O1 C1 O1 126.8(2) 11_565 .
O1 C1 C2 116.61(10) 11_565 .
O1 C1 C2 116.61(10) . .
C3 C2 C3 118.5(2) . 11_565
C3 C2 C1 120.75(11) . .
C3 C2 C1 120.75(11) 11_565 .
C3 C3 C2 120.74(11) 7_546 .
C3 C3 H3 119.6 7_546 .
C2 C3 H3 119.6 . .
C4 N1 C4 47.4(5) . 2_655
C4 N1 C6 130.9(5) . .
C4 N1 C6 178.4(6) 2_655 .
C4 N1 C6 178.4(6) . 2_655
C4 N1 C6 130.9(5) 2_655 2_655
C6 N1 C6 50.7(10) . 2_655
C4 N1 C5 67.6(4) . .
C4 N1 C5 115.0(4) 2_655 .
C6 N1 C5 63.3(6) . .
C6 N1 C5 114.0(5) 2_655 .
C4 N1 C5 115.0(4) . 2_655
C4 N1 C5 67.6(4) 2_655 2_655
C6 N1 C5 114.0(5) . 2_655
C6 N1 C5 63.3(6) 2_655 2_655
C5 N1 C5 177.4(7) . 2_655
C4 C4 O2 65.7(3) 2_655 .
C4 C4 N1 66.3(3) 2_655 .
O2 C4 N1 132.0(5) . .
C4 C4 C5 132.8(4) 2_655 .
O2 C4 C5 161.5(6) . .
N1 C4 C5 66.5(4) . .
C6 C5 N1 52.7(6) . .
C6 C5 C4 98.6(7) . .
N1 C5 C4 45.9(3) . .
C6 C6 N1 64.6(5) 2_655 .
C6 C6 C5 128.6(5) 2_655 .
N1 C6 C5 64.0(4) . .

loop_
_geom_bond_atom_site_label_1
_geom_bond_atom_site_label_2
_geom_bond_distance
_geom_bond_site_symmetry_2
Co1 O1 2.0389(11) 12_655
Co1 O1 2.0389(11) 4_556
Co1 O1 2.0389(11) .
Co1 O1 2.0389(11) 9_656
Co1 O2 2.1806(12) 9_656
Co1 O2 2.1806(12) .
O1 C1 1.2458(15) .
O2 C4 1.222(6) .
O2 C4 1.222(6) 2_655
O2 Co1 2.1806(12) 2_655
C1 O1 1.2458(15) 11_565
C1 C2 1.510(3) .
C2 C3 1.380(2) .
C2 C3 1.380(2) 11_565
C3 C3 1.378(3) 7_546
C3 H3 0.9300 .
N1 C4 1.250(7) .
N1 C4 1.250(7) 2_655
N1 C6 1.414(9) .
N1 C6 1.414(9) 2_655
N1 C5 1.597(9) .
N1 C5 1.597(9) 2_655
C4 C4 1.005(11) 2_655
C4 C5 1.610(9) .
C5 C6 1.588(15) .
C6 C6 1.21(2) 2_655

loop_
_geom_torsion_atom_site_label_1
_geom_torsion_atom_site_label_2
_geom_torsion_atom_site_label_3
_geom_torsion_atom_site_label_4
_geom_torsion
_geom_torsion_site_symmetry_1
_geom_torsion_site_symmetry_4
O1 Co1 O1 C1 80.8(2) 12_655 .
O1 Co1 O1 C1 -99.2(2) 4_556 .
O2 Co1 O1 C1 168.0(2) 9_656 .
O2 Co1 O1 C1 -12.0(2) . .
O1 Co1 O2 C4 161.2(3) 12_655 .
O1 Co1 O2 C4 -18.8(3) 4_556 .
O1 Co1 O2 C4 -104.2(3) . .
O1 Co1 O2 C4 75.8(3) 9_656 .
O1 Co1 O2 C4 104.2(3) 12_655 2_655
O1 Co1 O2 C4 -75.8(3) 4_556 2_655
O1 Co1 O2 C4 -161.2(3) . 2_655
O1 Co1 O2 C4 18.8(3) 9_656 2_655
O1 Co1 O2 Co1 -47.30(4) 12_655 2_655
O1 Co1 O2 Co1 132.70(4) 4_556 2_655
O1 Co1 O2 Co1 47.30(4) . 2_655
O1 Co1 O2 Co1 -132.70(4) 9_656 2_655
Co1 O1 C1 O1 -30.2(4) . 11_565
Co1 O1 C1 C2 151.42(17) . .
O1 C1 C2 C3 -179.9(3) 11_565 .
O1 C1 C2 C3 -1.3(4) . .
O1 C1 C2 C3 1.3(4) 11_565 11_565
O1 C1 C2 C3 179.9(3) . 11_565
C3 C2 C3 C3 -1.6(6) 11_565 7_546
C1 C2 C3 C3 179.6(3) . 7_546
Co1 O2 C4 C4 105.46(16) 2_655 2_655
Co1 O2 C4 C4 -105.46(16) . 2_655
C4 O2 C4 N1 0.0 2_655 .
Co1 O2 C4 N1 105.46(16) 2_655 .
Co1 O2 C4 N1 -105.46(17) . .
C4 O2 C4 C5 180.000(1) 2_655 .
Co1 O2 C4 C5 -74.54(17) 2_655 .
Co1 O2 C4 C5 74.54(16) . .
C6 N1 C4 C4 180.0 . 2_655
C5 N1 C4 C4 180.0 . 2_655
C5 N1 C4 C4 0.0 2_655 2_655
C4 N1 C4 O2 0.0 2_655 .
C6 N1 C4 O2 180.0 . .
C5 N1 C4 O2 180.0 . .
C5 N1 C4 O2 0.0 2_655 .
C4 N1 C4 C5 180.0 2_655 .
C6 N1 C4 C5 0.0 . .
C5 N1 C4 C5 180.0 2_655 .
C4 N1 C5 C6 180.0 . .
C4 N1 C5 C6 180.0 2_655 .
C6 N1 C5 C6 0.0 2_655 .
C4 N1 C5 C4 0.0 2_655 .
C6 N1 C5 C4 180.0 . .
C6 N1 C5 C4 180.0 2_655 .
C4 C4 C5 C6 0.0 2_655 .
O2 C4 C5 C6 180.000(1) . .
N1 C4 C5 C6 0.0 . .
C4 C4 C5 N1 0.0 2_655 .
O2 C4 C5 N1 180.000(1) . .
C5 N1 C6 C6 180.0 . 2_655
C5 N1 C6 C6 0.0 2_655 2_655
C4 N1 C6 C5 0.0 . .
C6 N1 C6 C5 180.0 2_655 .
C5 N1 C6 C5 180.0 2_655 .
N1 C5 C6 C6 0.0 . 2_655
C4 C5 C6 C6 0.0 . 2_655
C4 C5 C6 N1 0.0 . .
